data_4072378
loop_
_publ_author_name
'Normand, Adrien T.'
'Stasch, Andreas'
'Ooi, Li-Ling'
'Cavell, Kingsley J.'

_publ_section_title
;
 Design of Cationic Mixed Phosphine/N-Heterocyclic Carbene Palladium(II)
 \p-Allyl Complexes as Monoligated Phosphine Pd(0) Precatalysts:
 Synthesis, Structural Studies, Catalysis, and Reactivity
;
_journal_issue 24
_journal_name_full Organometallics
_journal_page_first 6507
_journal_paper_doi 10.1021/om8008052
_journal_volume 27
_journal_year 2008
_chemical_formula_sum 'C28 H50 B F4 N2 P Pd'
_chemical_formula_weight 638.88
_chemical_name_systematic
; 
 ? 
;
_space_group_IT_number 2
_symmetry_cell_setting triclinic
_symmetry_space_group_name_Hall '-P 1'
_symmetry_space_group_name_H-M 'P -1'
_atom_sites_solution_hydrogens geom
_atom_sites_solution_primary direct
_atom_sites_solution_secondary difmap
_audit_creation_method SHELXL-97
_cell_angle_alpha 69.33(3)
_cell_angle_beta 81.22(3)
_cell_angle_gamma 79.61(3)
_cell_formula_units_Z 4
_cell_length_a 11.025(2)
_cell_length_b 16.891(3)
_cell_length_c 18.152(4)
_cell_measurement_temperature 150(2)
_cell_volume 3096.3(12)
_computing_structure_refinement 'SHELXL-97 (Sheldrick, 1997)'
_computing_structure_solution 'SHELXS-97 (Sheldrick, 1990)'
_diffrn_ambient_temperature 150(2)
_diffrn_measured_fraction_theta_full 0.991
_diffrn_measured_fraction_theta_max 0.991
_diffrn_measurement_device_type 'Nonius Kappa CCD'
_diffrn_radiation_monochromator graphite
_diffrn_radiation_source 'fine-focus sealed tube'
_diffrn_radiation_type MoK\a
_diffrn_radiation_wavelength 0.71073
_diffrn_reflns_av_R_equivalents 0.0433
_diffrn_reflns_av_sigmaI/netI 0.0706
_diffrn_reflns_limit_h_max 13
_diffrn_reflns_limit_h_min -13
_diffrn_reflns_limit_k_max 21
_diffrn_reflns_limit_k_min -21
_diffrn_reflns_limit_l_max 22
_diffrn_reflns_limit_l_min -22
_diffrn_reflns_number 23014
_diffrn_reflns_theta_full 26.50
_diffrn_reflns_theta_max 26.50
_diffrn_reflns_theta_min 2.91
_exptl_absorpt_coefficient_mu 0.694
_exptl_absorpt_correction_T_max 0.904
_exptl_absorpt_correction_T_min 0.696
_exptl_absorpt_correction_type multi-scan
_exptl_absorpt_process_details 'Sortav (Blessing, 1995)'
_exptl_crystal_colour colourless
_exptl_crystal_density_diffrn 1.371
_exptl_crystal_density_method 'not measured'
_exptl_crystal_description block
_exptl_crystal_F_000 1336
_exptl_crystal_size_max 0.25
_exptl_crystal_size_mid 0.25
_exptl_crystal_size_min 0.15
_refine_diff_density_max 0.423
_refine_diff_density_min -0.623
_refine_diff_density_rms 0.083
_refine_ls_extinction_method none
_refine_ls_goodness_of_fit_ref 1.038
_refine_ls_hydrogen_treatment constr
_refine_ls_matrix_type full
_refine_ls_number_parameters 823
_refine_ls_number_reflns 12725
_refine_ls_number_restraints 108
_refine_ls_restrained_S_all 1.039
_refine_ls_R_factor_all 0.0706
_refine_ls_R_factor_gt 0.0419
_refine_ls_shift/su_max 0.017
_refine_ls_shift/su_mean 0.000
_refine_ls_structure_factor_coef Fsqd
_refine_ls_weighting_details 'calc w=1/[\s^2^(Fo^2^)+(0.0260P)^2^+1.5797P] where P=(Fo^2^+2Fc^2^)/3'
_refine_ls_weighting_scheme calc
_refine_ls_wR_factor_gt 0.0831
_refine_ls_wR_factor_ref 0.0934
_reflns_number_gt 9111
_reflns_number_total 12725
_reflns_threshold_expression >2sigma(I)
_cod_data_source_file om8008052_si_006.cif
_cod_data_source_block asKJC14
_cod_depositor_comments
;
The following automatic conversions were performed:

'_exptl_absorpt_correction_type' value 'multi scan' changed to
'multi-scan' according to
/home/saulius/struct/CIF-dictionaries/cif_core.dic dictionary named
'cif_core.dic' version 2.4.1 from 2010-06-29.

Automatic conversion script
Id: cif_fix_values 1715 2011-07-08 13:25:40Z adriana 
;
_cod_original_cell_volume 3096.2(11)
_cod_original_sg_symbol_H-M P-1
_cod_database_code 4072378

loop_
_symmetry_equiv_pos_as_xyz
'x, y, z'
'-x, -y, -z'

loop_
_atom_site_label
_atom_site_type_symbol
_atom_site_fract_x
_atom_site_fract_y
_atom_site_fract_z
_atom_site_U_iso_or_equiv
_atom_site_adp_type
_atom_site_occupancy
_atom_site_symmetry_multiplicity
_atom_site_calc_flag
_atom_site_refinement_flags
_atom_site_disorder_assembly
_atom_site_disorder_group
Pd1 Pd 0.08704(2) 0.451222(16) 0.190157(14) 0.02904(8) Uani 1 1 d . . .
P1 P 0.06475(7) 0.46605(5) 0.31487(5) 0.02379(18) Uani 1 1 d . B .
F1 F 0.4661(9) 0.4059(4) 0.3119(5) 0.080(3) Uani 0.819(5) 1 d PD A 1
N1 N -0.1137(3) 0.59313(18) 0.10903(15) 0.0321(7) Uani 1 1 d . . .
C1 C 0.290(2) 0.3846(18) 0.1971(12) 0.036(5) Uani 0.472(13) 1 d PD B 1
H1A H 0.2976 0.4426 0.1879 0.043 Uiso 0.472(13) 1 calc PR B 1
H1B H 0.3268 0.3407 0.2402 0.043 Uiso 0.472(13) 1 calc PR B 1
B1 B 0.4884(6) 0.3334(4) 0.3737(5) 0.0515(18) Uani 0.819(5) 1 d PD A 1
Pd2 Pd 0.62784(2) 0.043857(16) 0.314145(14) 0.02780(8) Uani 1 1 d . . .
P2 P 0.67328(7) 0.03628(5) 0.18710(5) 0.02378(19) Uani 1 1 d . D .
F2 F 0.4391(4) 0.3522(2) 0.4417(2) 0.0928(14) Uani 0.819(5) 1 d PD A 1
N2 N -0.1843(3) 0.47373(17) 0.16188(15) 0.0311(7) Uani 1 1 d . . .
B2A B -0.0663(17) 0.8181(11) -0.1563(10) 0.048(6) Uani 0.332(5) 1 d PD C 2
F3 F 0.6106(6) 0.3059(6) 0.3781(5) 0.094(3) Uani 0.819(5) 1 d PD A 1
N3 N 0.3517(2) 0.02750(17) 0.34021(15) 0.0296(6) Uani 1 1 d . . .
C3 C 0.1710(19) 0.4234(16) 0.0842(12) 0.057(6) Uani 0.472(13) 1 d PDU B 1
H3A H 0.1753 0.4823 0.0722 0.069 Uiso 0.472(13) 1 calc PR B 1
H3B H 0.1284 0.4055 0.0523 0.069 Uiso 0.472(13) 1 calc PR B 1
F4 F 0.4292(5) 0.2678(3) 0.3711(3) 0.0734(16) Uani 0.819(5) 1 d PD A 1
N4 N 0.4591(2) -0.09434(17) 0.39063(15) 0.0283(6) Uani 1 1 d . . .
C4 C -0.0801(3) 0.5098(2) 0.15059(18) 0.0309(8) Uani 1 1 d . B .
F5 F -0.0629(4) 0.8506(3) -0.0595(2) 0.0835(16) Uani 0.668(5) 1 d PD C 1
C5 C -0.2391(3) 0.6102(2) 0.09648(19) 0.0332(8) Uani 1 1 d . B .
F6 F -0.0463(16) 0.9048(7) -0.1931(8) 0.073(4) Uani 0.668(5) 1 d PD C 1
C6 C -0.2828(3) 0.5350(2) 0.12918(19) 0.0322(8) Uani 1 1 d . B .
F7 F -0.1765(8) 0.8101(9) -0.1283(7) 0.076(3) Uani 0.668(5) 1 d PD C 1
C7 C -0.0279(3) 0.6571(2) 0.0803(2) 0.0427(9) Uani 1 1 d . B .
H7A H 0.0547 0.6299 0.0962 0.064 Uiso 1 1 calc R . .
H7B H -0.0573 0.7026 0.1030 0.064 Uiso 1 1 calc R . .
H7C H -0.0239 0.6813 0.0225 0.064 Uiso 1 1 calc R . .
F8 F 0.0269(13) 0.7669(9) -0.1289(8) 0.095(4) Uani 0.668(5) 1 d PD C 1
C8 C -0.3008(4) 0.6979(2) 0.0554(2) 0.0493(10) Uani 1 1 d . . .
H8A H -0.3901 0.6972 0.0587 0.074 Uiso 1 1 calc R B .
H8B H -0.2671 0.7170 -0.0002 0.074 Uiso 1 1 calc R . .
H8C H -0.2855 0.7371 0.0809 0.074 Uiso 1 1 calc R . .
C9 C -0.4093(3) 0.5125(2) 0.1331(2) 0.0442(10) Uani 1 1 d . . .
H9A H -0.4682 0.5650 0.1165 0.066 Uiso 1 1 calc R B .
H9B H -0.4348 0.4782 0.1875 0.066 Uiso 1 1 calc R . .
H9C H -0.4078 0.4797 0.0979 0.066 Uiso 1 1 calc R . .
C10 C -0.1888(3) 0.3823(2) 0.2018(2) 0.0415(9) Uani 1 1 d . B .
H10A H -0.1903 0.3551 0.1624 0.062 Uiso 1 1 calc R . .
H10B H -0.2637 0.3740 0.2389 0.062 Uiso 1 1 calc R . .
H10C H -0.1155 0.3566 0.2307 0.062 Uiso 1 1 calc R . .
C11 C -0.0840(3) 0.51627(19) 0.35222(18) 0.0257(7) Uani 1 1 d . . .
H11 H -0.0718 0.5203 0.4042 0.031 Uiso 1 1 calc R B .
C12 C -0.1209(3) 0.6077(2) 0.29663(19) 0.0319(8) Uani 1 1 d . B .
H12A H -0.0556 0.6428 0.2925 0.038 Uiso 1 1 calc R . .
H12B H -0.1259 0.6062 0.2432 0.038 Uiso 1 1 calc R . .
C13 C -0.2442(3) 0.6495(2) 0.3249(2) 0.0386(9) Uani 1 1 d . . .
H13A H -0.2363 0.6578 0.3752 0.046 Uiso 1 1 calc R B .
H13B H -0.2659 0.7065 0.2853 0.046 Uiso 1 1 calc R . .
C14 C -0.3472(3) 0.5960(2) 0.3374(2) 0.0444(10) Uani 1 1 d . B .
H14A H -0.4251 0.6236 0.3583 0.053 Uiso 1 1 calc R . .
H14B H -0.3608 0.5920 0.2862 0.053 Uiso 1 1 calc R . .
C15 C -0.3135(3) 0.5073(2) 0.3951(2) 0.0397(9) Uani 1 1 d . . .
H15A H -0.3800 0.4725 0.4013 0.048 Uiso 1 1 calc R B .
H15B H -0.3068 0.5111 0.4475 0.048 Uiso 1 1 calc R . .
C16 C -0.1911(3) 0.4636(2) 0.3668(2) 0.0322(8) Uani 1 1 d . B .
H16A H -0.2007 0.4545 0.3171 0.039 Uiso 1 1 calc R . .
H16B H -0.1702 0.4069 0.4069 0.039 Uiso 1 1 calc R . .
C17 C 0.1862(3) 0.5278(2) 0.31976(17) 0.0247(7) Uani 1 1 d . . .
H17 H 0.2628 0.4855 0.3320 0.030 Uiso 1 1 calc R B .
C18 C 0.2195(3) 0.5950(2) 0.23997(18) 0.0304(8) Uani 1 1 d . B .
H18A H 0.2399 0.5677 0.1987 0.036 Uiso 1 1 calc R . .
H18B H 0.1472 0.6395 0.2253 0.036 Uiso 1 1 calc R . .
C19 C 0.3300(3) 0.6364(2) 0.24359(19) 0.0348(8) Uani 1 1 d . . .
H19A H 0.4043 0.5928 0.2533 0.042 Uiso 1 1 calc R B .
H19B H 0.3471 0.6812 0.1921 0.042 Uiso 1 1 calc R . .
C20 C 0.3051(3) 0.6758(2) 0.30873(19) 0.0325(8) Uani 1 1 d . B .
H20A H 0.2355 0.7230 0.2966 0.039 Uiso 1 1 calc R . .
H20B H 0.3793 0.6999 0.3111 0.039 Uiso 1 1 calc R . .
C21 C 0.2734(3) 0.6093(2) 0.38847(19) 0.0345(8) Uani 1 1 d . . .
H21A H 0.2545 0.6366 0.4298 0.041 Uiso 1 1 calc R B .
H21B H 0.3455 0.5643 0.4026 0.041 Uiso 1 1 calc R . .
C22 C 0.1618(3) 0.5691(2) 0.38506(19) 0.0309(8) Uani 1 1 d . B .
H22A H 0.0885 0.6136 0.3746 0.037 Uiso 1 1 calc R . .
H22B H 0.1434 0.5251 0.4369 0.037 Uiso 1 1 calc R . .
C23 C 0.1034(3) 0.3607(2) 0.39156(18) 0.0282(7) Uani 1 1 d . . .
H23 H 0.1954 0.3464 0.3834 0.034 Uiso 1 1 calc R B .
C24 C 0.0759(3) 0.3573(2) 0.47781(18) 0.0317(8) Uani 1 1 d . B .
H24A H 0.1141 0.4024 0.4851 0.038 Uiso 1 1 calc R . .
H24B H -0.0148 0.3687 0.4904 0.038 Uiso 1 1 calc R . .
C25 C 0.1257(3) 0.2706(2) 0.5343(2) 0.0369(9) Uani 1 1 d . . .
H25A H 0.2171 0.2612 0.5246 0.044 Uiso 1 1 calc R B .
H25B H 0.1042 0.2699 0.5895 0.044 Uiso 1 1 calc R . .
C26 C 0.0724(4) 0.1994(2) 0.5236(2) 0.0420(9) Uani 1 1 d . B .
H26A H -0.0182 0.2058 0.5380 0.050 Uiso 1 1 calc R . .
H26B H 0.1092 0.1437 0.5591 0.050 Uiso 1 1 calc R . .
C27 C 0.0989(4) 0.2015(2) 0.4386(2) 0.0566(12) Uani 1 1 d . . .
H27A H 0.0600 0.1562 0.4323 0.068 Uiso 1 1 calc R B .
H27B H 0.1895 0.1894 0.4262 0.068 Uiso 1 1 calc R . .
C28 C 0.0500(4) 0.2881(2) 0.3802(2) 0.0425(9) Uani 1 1 d . B .
H28A H -0.0415 0.2978 0.3886 0.051 Uiso 1 1 calc R . .
H28B H 0.0736 0.2880 0.3254 0.051 Uiso 1 1 calc R . .
C29 C 0.6276(11) 0.0743(8) 0.4222(6) 0.035(3) Uani 0.640(11) 1 d PDU D 1
H29A H 0.5635 0.1136 0.3940 0.042 Uiso 0.640(11) 1 calc PR D 1
H29B H 0.6097 0.0395 0.4755 0.042 Uiso 0.640(11) 1 calc PR D 1
C30 C 0.7485(6) 0.0677(5) 0.3852(4) 0.045(2) Uani 0.640(11) 1 d PD D 1
H30 H 0.8119 0.0282 0.4139 0.055 Uiso 0.640(11) 1 calc PR D 1
C31 C 0.7783(10) 0.1191(6) 0.3053(5) 0.037(2) Uani 0.640(11) 1 d PDU D 1
H31A H 0.7156 0.1588 0.2760 0.044 Uiso 0.640(11) 1 calc PR D 1
H31B H 0.8607 0.1137 0.2813 0.044 Uiso 0.640(11) 1 calc PR D 1
C32 C 0.4695(3) -0.0111(2) 0.35026(18) 0.0290(8) Uani 1 1 d . D .
C33 C 0.2676(3) -0.0311(2) 0.37321(19) 0.0315(8) Uani 1 1 d . D .
C34 C 0.3355(3) -0.1081(2) 0.40530(19) 0.0320(8) Uani 1 1 d . D .
C35 C 0.3200(3) 0.1192(2) 0.2996(2) 0.0393(9) Uani 1 1 d . D .
H35A H 0.3957 0.1463 0.2837 0.059 Uiso 1 1 calc R . .
H35B H 0.2642 0.1446 0.3353 0.059 Uiso 1 1 calc R . .
H35C H 0.2788 0.1283 0.2525 0.059 Uiso 1 1 calc R . .
C36 C 0.1306(3) -0.0069(2) 0.3713(2) 0.0450(10) Uani 1 1 d . . .
H36A H 0.0903 -0.0586 0.3914 0.068 Uiso 1 1 calc R D .
H36B H 0.1116 0.0250 0.3167 0.068 Uiso 1 1 calc R . .
H36C H 0.1000 0.0288 0.4044 0.068 Uiso 1 1 calc R . .
C37 C 0.2968(3) -0.1937(2) 0.4492(2) 0.0477(10) Uani 1 1 d . . .
H37A H 0.3124 -0.2109 0.5048 0.072 Uiso 1 1 calc R D .
H37B H 0.3443 -0.2355 0.4259 0.072 Uiso 1 1 calc R . .
H37C H 0.2082 -0.1912 0.4459 0.072 Uiso 1 1 calc R . .
C38 C 0.5645(3) -0.1602(2) 0.4164(2) 0.0407(9) Uani 1 1 d . D .
H38A H 0.6412 -0.1343 0.4001 0.061 Uiso 1 1 calc R . .
H38B H 0.5680 -0.2041 0.3922 0.061 Uiso 1 1 calc R . .
H38C H 0.5547 -0.1861 0.4741 0.061 Uiso 1 1 calc R . .
C39 C 0.6884(3) 0.1454(2) 0.11712(19) 0.0301(8) Uani 1 1 d . . .
H39 H 0.7662 0.1595 0.1288 0.036 Uiso 1 1 calc R D .
C40 C 0.5864(3) 0.2140(2) 0.1320(2) 0.0426(9) Uani 1 1 d . D .
H40A H 0.5769 0.2079 0.1888 0.051 Uiso 1 1 calc R . .
H40B H 0.5068 0.2065 0.1182 0.051 Uiso 1 1 calc R . .
C41 C 0.6186(4) 0.3032(2) 0.0822(3) 0.0593(12) Uani 1 1 d . . .
H41A H 0.5481 0.3465 0.0887 0.071 Uiso 1 1 calc R D .
H41B H 0.6912 0.3136 0.1018 0.071 Uiso 1 1 calc R . .
C42 C 0.6476(4) 0.3141(3) -0.0053(3) 0.0569(12) Uani 1 1 d . D .
H42A H 0.5710 0.3134 -0.0272 0.068 Uiso 1 1 calc R . .
H42B H 0.6766 0.3702 -0.0339 0.068 Uiso 1 1 calc R . .
C43 C 0.7449(4) 0.2448(2) -0.0187(2) 0.0476(10) Uani 1 1 d . . .
H43A H 0.8246 0.2498 -0.0032 0.057 Uiso 1 1 calc R D .
H43B H 0.7565 0.2515 -0.0757 0.057 Uiso 1 1 calc R . .
C44 C 0.7080(3) 0.1565(2) 0.02929(19) 0.0393(9) Uani 1 1 d . D .
H44A H 0.6307 0.1500 0.0118 0.047 Uiso 1 1 calc R . .
H44B H 0.7739 0.1117 0.0202 0.047 Uiso 1 1 calc R . .
C45 C 0.8314(3) -0.0226(2) 0.17637(18) 0.0261(7) Uani 1 1 d . . .
H45 H 0.8897 0.0203 0.1647 0.031 Uiso 1 1 calc R D .
C46 C 0.8671(3) -0.0927(2) 0.25394(18) 0.0336(8) Uani 1 1 d . D .
H46A H 0.8519 -0.0684 0.2974 0.040 Uiso 1 1 calc R . .
H46B H 0.8149 -0.1387 0.2674 0.040 Uiso 1 1 calc R . .
C47 C 1.0031(3) -0.1297(2) 0.2458(2) 0.0374(9) Uani 1 1 d . . .
H47A H 1.0552 -0.0844 0.2364 0.045 Uiso 1 1 calc R D .
H47B H 1.0236 -0.1755 0.2959 0.045 Uiso 1 1 calc R . .
C48 C 1.0329(3) -0.1656(2) 0.1787(2) 0.0348(8) Uani 1 1 d . D .
H48A H 0.9871 -0.2146 0.1903 0.042 Uiso 1 1 calc R . .
H48B H 1.1227 -0.1864 0.1737 0.042 Uiso 1 1 calc R . .
C49 C 0.9971(3) -0.0973(2) 0.1013(2) 0.0356(8) Uani 1 1 d . . .
H49A H 1.0123 -0.1226 0.0586 0.043 Uiso 1 1 calc R D .
H49B H 1.0496 -0.0512 0.0869 0.043 Uiso 1 1 calc R . .
C50 C 0.8603(3) -0.0593(2) 0.10840(18) 0.0317(8) Uani 1 1 d . D .
H50A H 0.8076 -0.1043 0.1179 0.038 Uiso 1 1 calc R . .
H50B H 0.8406 -0.0135 0.0581 0.038 Uiso 1 1 calc R . .
C51 C 0.5724(3) -0.0107(2) 0.14546(18) 0.0261(7) Uani 1 1 d . . .
H51 H 0.6121 -0.0096 0.0918 0.031 Uiso 1 1 calc R D .
C52 C 0.4414(3) 0.0388(2) 0.1351(2) 0.0345(8) Uani 1 1 d . D .
H52A H 0.4006 0.0406 0.1871 0.041 Uiso 1 1 calc R . .
H52B H 0.4470 0.0983 0.0998 0.041 Uiso 1 1 calc R . .
C53 C 0.3626(3) -0.0023(2) 0.1001(2) 0.0427(10) Uani 1 1 d . . .
H53A H 0.2775 0.0291 0.0975 0.051 Uiso 1 1 calc R D .
H53B H 0.3978 0.0021 0.0455 0.051 Uiso 1 1 calc R . .
C54 C 0.3571(3) -0.0955(3) 0.1489(2) 0.0450(10) Uani 1 1 d . D .
H54A H 0.3101 -0.1210 0.1227 0.054 Uiso 1 1 calc R . .
H54B H 0.3134 -0.0998 0.2018 0.054 Uiso 1 1 calc R . .
C55 C 0.4870(3) -0.1445(2) 0.1582(2) 0.0403(9) Uani 1 1 d . . .
H55A H 0.5284 -0.1441 0.1056 0.048 Uiso 1 1 calc R D .
H55B H 0.4820 -0.2046 0.1918 0.048 Uiso 1 1 calc R . .
C56 C 0.5630(3) -0.1045(2) 0.19556(19) 0.0334(8) Uani 1 1 d . D .
H56A H 0.6473 -0.1371 0.2008 0.040 Uiso 1 1 calc R . .
H56B H 0.5239 -0.1078 0.2492 0.040 Uiso 1 1 calc R . .
C2 C 0.2263(9) 0.3639(9) 0.1476(7) 0.050(3) Uani 0.472(13) 1 d PD B 1
H2 H 0.2205 0.3054 0.1582 0.060 Uiso 0.472(13) 1 calc PR B 1
C2A C 0.2522(7) 0.4218(7) 0.1195(5) 0.044(3) Uani 0.528(13) 1 d PD B 2
H2A H 0.3166 0.4539 0.0899 0.052 Uiso 0.528(13) 1 calc PR B 2
C1A C 0.259(2) 0.3765(15) 0.1992(9) 0.040(4) Uani 0.528(13) 1 d PD B 2
H1A1 H 0.1944 0.3445 0.2287 0.048 Uiso 0.528(13) 1 calc PR B 2
H1A2 H 0.3277 0.3775 0.2244 0.048 Uiso 0.528(13) 1 calc PR B 2
C3A C 0.1501(15) 0.4202(12) 0.0825(9) 0.042(4) Uani 0.528(13) 1 d PDU B 2
H3A1 H 0.0858 0.3881 0.1121 0.050 Uiso 0.528(13) 1 calc PR B 2
H3A2 H 0.1453 0.4513 0.0277 0.050 Uiso 0.528(13) 1 calc PR B 2
C30A C 0.6963(11) 0.1233(9) 0.3633(7) 0.042(4) Uani 0.360(11) 1 d PDU D 2
H30A H 0.6667 0.1821 0.3541 0.050 Uiso 0.360(11) 1 calc PR D 2
C29A C 0.645(2) 0.0571(15) 0.4249(14) 0.055(8) Uani 0.360(11) 1 d PDU D 2
H29C H 0.6778 -0.0007 0.4316 0.066 Uiso 0.360(11) 1 calc PR D 2
H29D H 0.5771 0.0702 0.4598 0.066 Uiso 0.360(11) 1 calc PR D 2
C31A C 0.7954(15) 0.0943(11) 0.3168(11) 0.037(5) Uani 0.360(11) 1 d PDU D 2
H31C H 0.8214 0.0347 0.3285 0.045 Uiso 0.360(11) 1 calc PR D 2
H31D H 0.8365 0.1341 0.2736 0.045 Uiso 0.360(11) 1 calc PR D 2
F2A F 0.5409(11) 0.2979(8) 0.2777(7) 0.060(5) Uani 0.181(5) 1 d PD A 2
F3A F 0.620(2) 0.323(2) 0.3732(15) 0.043(6) Uani 0.181(5) 1 d PD A 2
F4A F 0.427(2) 0.2806(16) 0.3930(12) 0.058(7) Uani 0.181(5) 1 d PDU A 2
F1A F 0.457(3) 0.4115(15) 0.3089(18) 0.041(8) Uani 0.181(5) 1 d PDU A 2
B1A B 0.512(2) 0.3277(17) 0.3401(13) 0.062(13) Uani 0.181(5) 1 d PDU A 2
F5A F -0.0489(6) 0.7968(4) -0.2241(4) 0.058(2) Uani 0.332(5) 1 d PD C 2
B2 B -0.0641(9) 0.8333(6) -0.1279(6) 0.043(3) Uani 0.668(5) 1 d PD C 1
F8A F 0.030(2) 0.7721(18) -0.1121(14) 0.086(8) Uani 0.332(5) 1 d PD C 2
F7A F -0.1782(18) 0.8011(17) -0.1123(14) 0.077(8) Uani 0.332(5) 1 d PD C 2
F6A F -0.061(3) 0.9045(12) -0.1755(17) 0.064(6) Uani 0.332(5) 1 d PD C 2

loop_
_atom_site_aniso_label
_atom_site_aniso_U_11
_atom_site_aniso_U_22
_atom_site_aniso_U_33
_atom_site_aniso_U_23
_atom_site_aniso_U_13
_atom_site_aniso_U_12
Pd1 0.03549(16) 0.03027(16) 0.02306(14) -0.01147(12) 0.00028(11) -0.00616(12)
P1 0.0268(4) 0.0233(4) 0.0208(4) -0.0078(4) 0.0001(3) -0.0031(4)
F1 0.074(4) 0.052(3) 0.082(4) 0.015(2) -0.016(3) 0.006(2)
N1 0.0397(17) 0.0336(17) 0.0243(15) -0.0086(13) -0.0047(13) -0.0089(14)
C1 0.007(9) 0.048(8) 0.053(9) -0.022(6) -0.001(5) 0.006(5)
B1 0.035(4) 0.044(4) 0.056(5) 0.008(4) -0.004(3) -0.008(3)
Pd2 0.02829(15) 0.03276(16) 0.02345(14) -0.01245(12) -0.00031(11) -0.00255(11)
P2 0.0251(4) 0.0252(5) 0.0207(4) -0.0076(4) -0.0013(3) -0.0035(4)
F2 0.125(3) 0.082(3) 0.063(2) -0.016(2) 0.014(2) -0.031(2)
N2 0.0415(17) 0.0278(16) 0.0255(15) -0.0071(13) -0.0061(13) -0.0099(13)
B2A 0.052(13) 0.034(11) 0.055(15) -0.003(10) -0.020(10) -0.011(10)
F3 0.050(4) 0.072(5) 0.130(5) 0.008(3) -0.033(3) 0.002(3)
N3 0.0321(16) 0.0294(16) 0.0272(15) -0.0129(13) 0.0020(12) -0.0011(13)
C3 0.063(8) 0.068(7) 0.046(7) -0.027(4) -0.002(4) -0.007(4)
F4 0.079(3) 0.053(3) 0.096(4) -0.027(3) -0.020(3) -0.0139(19)
N4 0.0287(15) 0.0319(16) 0.0220(14) -0.0090(12) 0.0000(11) -0.0004(13)
C4 0.039(2) 0.032(2) 0.0238(18) -0.0105(15) -0.0038(15) -0.0069(16)
F5 0.125(4) 0.073(3) 0.059(3) -0.027(2) -0.033(2) 0.003(3)
C5 0.042(2) 0.035(2) 0.0247(18) -0.0109(16) -0.0044(15) -0.0064(17)
F6 0.079(6) 0.071(6) 0.053(5) 0.005(3) 0.006(5) -0.030(4)
C6 0.035(2) 0.035(2) 0.0269(18) -0.0095(16) -0.0055(15) -0.0044(16)
F7 0.058(6) 0.073(5) 0.090(6) -0.001(4) -0.016(4) -0.040(4)
C7 0.048(2) 0.041(2) 0.036(2) -0.0042(18) -0.0036(18) -0.0170(18)
F8 0.087(7) 0.085(7) 0.118(9) -0.059(7) -0.013(6) 0.030(5)
C8 0.055(3) 0.037(2) 0.050(3) -0.0067(19) -0.008(2) -0.0054(19)
C9 0.039(2) 0.039(2) 0.054(2) -0.0114(19) -0.0091(18) -0.0074(18)
C10 0.055(2) 0.032(2) 0.041(2) -0.0091(17) -0.0115(18) -0.0140(18)
C11 0.0283(18) 0.0239(18) 0.0248(17) -0.0072(14) -0.0015(14) -0.0055(14)
C12 0.0334(19) 0.0282(19) 0.0314(19) -0.0073(16) -0.0023(15) -0.0035(15)
C13 0.038(2) 0.029(2) 0.046(2) -0.0113(17) -0.0082(17) 0.0031(16)
C14 0.031(2) 0.048(2) 0.055(3) -0.019(2) -0.0100(18) 0.0032(18)
C15 0.0278(19) 0.048(2) 0.044(2) -0.0157(19) -0.0010(16) -0.0097(17)
C16 0.0314(19) 0.034(2) 0.0326(19) -0.0109(16) -0.0019(15) -0.0093(16)
C17 0.0244(17) 0.0256(18) 0.0225(16) -0.0075(14) 0.0007(13) -0.0027(14)
C18 0.0331(19) 0.032(2) 0.0250(18) -0.0060(15) 0.0005(14) -0.0116(15)
C19 0.0333(19) 0.039(2) 0.0302(19) -0.0068(16) -0.0001(15) -0.0125(16)
C20 0.0320(19) 0.031(2) 0.035(2) -0.0088(16) -0.0070(15) -0.0078(15)
C21 0.040(2) 0.033(2) 0.0316(19) -0.0093(16) -0.0038(16) -0.0122(16)
C22 0.0341(19) 0.033(2) 0.0279(18) -0.0126(16) 0.0062(14) -0.0139(16)
C23 0.0289(18) 0.0255(18) 0.0263(18) -0.0084(15) 0.0032(14) 0.0006(14)
C24 0.040(2) 0.0271(19) 0.0276(18) -0.0087(15) -0.0036(15) -0.0054(16)
C25 0.041(2) 0.035(2) 0.0298(19) -0.0018(16) -0.0079(16) -0.0060(17)
C26 0.057(2) 0.025(2) 0.037(2) -0.0031(17) -0.0002(18) -0.0092(18)
C27 0.099(4) 0.029(2) 0.041(2) -0.0122(19) 0.001(2) -0.013(2)
C28 0.073(3) 0.028(2) 0.031(2) -0.0156(17) -0.0029(19) -0.0096(19)
C29 0.045(4) 0.045(4) 0.022(4) -0.020(3) -0.008(3) -0.005(3)
C30 0.046(4) 0.061(6) 0.040(4) -0.024(4) -0.013(3) -0.012(4)
C31 0.034(4) 0.045(4) 0.037(4) -0.014(3) -0.009(3) -0.013(3)
C32 0.0308(19) 0.035(2) 0.0216(17) -0.0118(15) 0.0008(14) -0.0021(15)
C33 0.0296(19) 0.038(2) 0.0313(19) -0.0161(16) -0.0019(15) -0.0062(16)
C34 0.035(2) 0.035(2) 0.0267(18) -0.0121(16) 0.0000(15) -0.0074(16)
C35 0.044(2) 0.030(2) 0.037(2) -0.0103(17) 0.0066(17) 0.0021(17)
C36 0.035(2) 0.043(2) 0.056(3) -0.014(2) -0.0065(18) -0.0040(18)
C37 0.047(2) 0.041(2) 0.054(3) -0.012(2) -0.0046(19) -0.0111(19)
C38 0.038(2) 0.038(2) 0.038(2) -0.0056(18) -0.0047(17) 0.0045(17)
C39 0.0307(19) 0.0262(19) 0.0304(19) -0.0040(15) -0.0059(15) -0.0048(15)
C40 0.050(2) 0.028(2) 0.051(2) -0.0148(18) -0.0087(19) -0.0016(17)
C41 0.065(3) 0.028(2) 0.085(4) -0.019(2) -0.016(3) 0.000(2)
C42 0.062(3) 0.036(2) 0.061(3) 0.006(2) -0.022(2) -0.009(2)
C43 0.056(3) 0.039(2) 0.036(2) 0.0032(18) -0.0054(19) -0.010(2)
C44 0.051(2) 0.032(2) 0.0286(19) -0.0038(16) -0.0043(17) -0.0040(17)
C45 0.0250(17) 0.0259(18) 0.0253(17) -0.0071(14) 0.0011(13) -0.0045(14)
C46 0.0306(19) 0.041(2) 0.0232(18) -0.0069(16) -0.0013(14) 0.0017(16)
C47 0.033(2) 0.039(2) 0.033(2) -0.0078(17) -0.0034(16) 0.0057(16)
C48 0.0273(18) 0.030(2) 0.044(2) -0.0120(17) 0.0014(16) 0.0002(15)
C49 0.034(2) 0.036(2) 0.034(2) -0.0125(17) 0.0079(16) -0.0056(16)
C50 0.0337(19) 0.036(2) 0.0218(17) -0.0096(15) 0.0019(14) 0.0011(16)
C51 0.0255(17) 0.0313(19) 0.0233(17) -0.0122(15) -0.0001(13) -0.0038(14)
C52 0.0299(19) 0.041(2) 0.038(2) -0.0194(17) -0.0031(15) -0.0065(16)
C53 0.031(2) 0.063(3) 0.045(2) -0.032(2) -0.0005(17) -0.0066(19)
C54 0.040(2) 0.065(3) 0.044(2) -0.030(2) 0.0051(18) -0.027(2)
C55 0.047(2) 0.041(2) 0.039(2) -0.0166(18) 0.0061(17) -0.0210(18)
C56 0.036(2) 0.035(2) 0.0286(19) -0.0101(16) 0.0036(15) -0.0112(16)
C2 0.046(6) 0.057(8) 0.056(7) -0.039(7) 0.001(5) 0.008(5)
C2A 0.039(5) 0.044(7) 0.042(5) -0.021(4) 0.016(4) 0.008(4)
C1A 0.021(11) 0.065(9) 0.029(6) -0.018(5) 0.005(5) 0.004(6)
C3A 0.050(5) 0.057(6) 0.022(5) -0.026(4) 0.009(3) -0.001(4)
C30A 0.048(5) 0.049(5) 0.041(5) -0.027(4) -0.011(4) -0.009(4)
C29A 0.061(9) 0.059(9) 0.054(9) -0.031(5) -0.006(5) -0.007(5)
C31A 0.038(6) 0.036(6) 0.041(6) -0.015(4) -0.004(4) -0.012(4)
F2A 0.054(8) 0.066(10) 0.061(9) -0.033(7) 0.000(6) 0.009(7)
F3A 0.043(13) 0.049(13) 0.034(10) -0.007(9) 0.004(8) -0.024(10)
F4A 0.055(8) 0.057(8) 0.055(8) -0.010(5) -0.003(5) -0.011(5)
F1A 0.041(9) 0.039(9) 0.041(9) -0.013(5) -0.001(5) -0.003(5)
B1A 0.061(13) 0.064(13) 0.062(14) -0.020(6) -0.005(5) -0.009(5)
F5A 0.065(5) 0.058(5) 0.053(5) -0.027(4) -0.004(4) -0.001(4)
B2 0.045(5) 0.034(6) 0.043(6) -0.002(5) -0.011(5) -0.005(4)
F8A 0.074(12) 0.111(18) 0.048(7) 0.005(9) -0.036(7) 0.006(12)
F7A 0.074(12) 0.076(13) 0.066(9) -0.027(9) 0.045(8) -0.015(8)
F6A 0.092(11) 0.039(9) 0.061(12) -0.020(8) 0.025(8) -0.032(7)

loop_
_atom_type_symbol
_atom_type_description
_atom_type_scat_dispersion_real
_atom_type_scat_dispersion_imag
_atom_type_scat_source
C C 0.0033 0.0016 'International Tables Vol C Tables 4.2.6.8 and 6.1.1.4'
H H 0.0000 0.0000 'International Tables Vol C Tables 4.2.6.8 and 6.1.1.4'
B B 0.0013 0.0007 'International Tables Vol C Tables 4.2.6.8 and 6.1.1.4'
N N 0.0061 0.0033 'International Tables Vol C Tables 4.2.6.8 and 6.1.1.4'
F F 0.0171 0.0103 'International Tables Vol C Tables 4.2.6.8 and 6.1.1.4'
P P 0.1023 0.0942 'International Tables Vol C Tables 4.2.6.8 and 6.1.1.4'
Pd Pd -0.9988 1.0072 'International Tables Vol C Tables 4.2.6.8 and 6.1.1.4'

loop_
_geom_angle_atom_site_label_1
_geom_angle_atom_site_label_2
_geom_angle_atom_site_label_3
_geom_angle
C4 Pd1 C1A 160.6(5)
C4 Pd1 C2A 126.5(2)
C1A Pd1 C2A 38.2(4)
C4 Pd1 C3A 92.2(4)
C1A Pd1 C3A 69.1(6)
C2A Pd1 C3A 37.9(4)
C4 Pd1 C3 97.6(5)
C1A Pd1 C3 64.2(6)
C2A Pd1 C3 31.4(6)
C3A Pd1 C3 6.7(9)
C4 Pd1 C2 129.4(3)
C1A Pd1 C2 31.2(6)
C2A Pd1 C2 26.7(3)
C3A Pd1 C2 40.0(5)
C3 Pd1 C2 36.7(5)
C4 Pd1 C1 163.0(5)
C1A Pd1 C1 7.8(11)
C2A Pd1 C1 36.8(6)
C3A Pd1 C1 71.0(7)
C3 Pd1 C1 65.5(7)
C2 Pd1 C1 35.8(5)
C4 Pd1 P1 101.36(10)
C1A Pd1 P1 97.3(5)
C2A Pd1 P1 129.7(2)
C3A Pd1 P1 166.4(4)
C3 Pd1 P1 160.8(5)
C2 Pd1 P1 126.8(3)
C1 Pd1 P1 95.4(5)
C11 P1 C23 106.68(14)
C11 P1 C17 106.14(14)
C23 P1 C17 102.72(14)
C11 P1 Pd1 120.31(10)
C23 P1 Pd1 110.16(11)
C17 P1 Pd1 109.37(10)
C4 N1 C5 111.7(3)
C4 N1 C7 123.8(3)
C5 N1 C7 124.5(3)
C2 C1 Pd1 66.6(10)
F3 B1 F1 112.1(7)
F3 B1 F2 108.8(6)
F1 B1 F2 106.8(6)
F3 B1 F4 109.3(7)
F1 B1 F4 111.9(7)
F2 B1 F4 107.7(6)
C32 Pd2 C29A 95.8(6)
C32 Pd2 C30A 127.8(3)
C29A Pd2 C30A 38.3(5)
C32 Pd2 C30 128.49(19)
C29A Pd2 C30 34.1(6)
C30A Pd2 C30 26.6(3)
C32 Pd2 C31A 161.3(5)
C29A Pd2 C31A 65.8(8)
C30A Pd2 C31A 37.8(4)
C30 Pd2 C31A 32.8(5)
C32 Pd2 C29 95.1(3)
C29A Pd2 C29 8.1(10)
C30A Pd2 C29 35.5(4)
C30 Pd2 C29 37.5(3)
C31A Pd2 C29 67.3(5)
C32 Pd2 C31 162.2(3)
C29A Pd2 C31 68.0(6)
C30A Pd2 C31 34.4(4)
C30 Pd2 C31 37.9(3)
C31A Pd2 C31 10.9(6)
C29 Pd2 C31 67.9(4)
C32 Pd2 P2 101.21(9)
C29A Pd2 P2 162.2(6)
C30A Pd2 P2 128.1(3)
C30 Pd2 P2 128.13(17)
C31A Pd2 P2 96.8(5)
C29 Pd2 P2 163.5(2)
C31 Pd2 P2 95.6(2)
C39 P2 C51 107.30(14)
C39 P2 C45 102.86(15)
C51 P2 C45 105.11(14)
C39 P2 Pd2 108.12(11)
C51 P2 Pd2 121.51(11)
C45 P2 Pd2 110.36(10)
C4 N2 C6 110.9(3)
C4 N2 C10 123.0(3)
C6 N2 C10 126.1(3)
F5A B2A F8A 106.6(15)
F5A B2A F7A 113.8(14)
F8A B2A F7A 110.0(19)
F5A B2A F6A 109.9(16)
F8A B2A F6A 109(2)
F7A B2A F6A 107.6(19)
C32 N3 C33 111.2(3)
C32 N3 C35 123.0(3)
C33 N3 C35 125.7(3)
C2 C3 Pd1 72.0(10)
C32 N4 C34 111.1(3)
C32 N4 C38 123.9(3)
C34 N4 C38 125.0(3)
N2 C4 N1 104.3(3)
N2 C4 Pd1 127.2(2)
N1 C4 Pd1 128.5(2)
C6 C5 N1 105.8(3)
C6 C5 C8 131.8(3)
N1 C5 C8 122.4(3)
C5 C6 N2 107.2(3)
C5 C6 C9 130.6(3)
N2 C6 C9 122.1(3)
C12 C11 C16 109.7(3)
C12 C11 P1 111.6(2)
C16 C11 P1 113.1(2)
C13 C12 C11 112.7(3)
C14 C13 C12 111.8(3)
C15 C14 C13 110.2(3)
C14 C15 C16 111.3(3)
C15 C16 C11 112.3(3)
C18 C17 C22 109.4(3)
C18 C17 P1 112.6(2)
C22 C17 P1 116.5(2)
C19 C18 C17 111.1(3)
C20 C19 C18 111.3(3)
C19 C20 C21 110.8(3)
C20 C21 C22 110.2(3)
C21 C22 C17 111.3(3)
C24 C23 C28 110.0(3)
C24 C23 P1 116.5(2)
C28 C23 P1 113.2(2)
C25 C24 C23 111.4(3)
C26 C25 C24 111.1(3)
C25 C26 C27 110.5(3)
C26 C27 C28 112.1(3)
C27 C28 C23 110.5(3)
C30 C29 Pd2 70.0(5)
C29 C30 C31 121.3(10)
C29 C30 Pd2 72.5(5)
C31 C30 Pd2 73.2(5)
C30 C31 Pd2 68.9(4)
N3 C32 N4 104.8(3)
N3 C32 Pd2 127.8(2)
N4 C32 Pd2 127.4(2)
C34 C33 N3 106.5(3)
C34 C33 C36 130.3(3)
N3 C33 C36 123.2(3)
C33 C34 N4 106.4(3)
C33 C34 C37 130.9(3)
N4 C34 C37 122.7(3)
C44 C39 C40 110.1(3)
C44 C39 P2 116.9(2)
C40 C39 P2 113.9(2)
C39 C40 C41 110.4(3)
C42 C41 C40 112.4(3)
C43 C42 C41 111.9(3)
C42 C43 C44 111.0(3)
C39 C44 C43 110.1(3)
C50 C45 C46 109.5(3)
C50 C45 P2 117.0(2)
C46 C45 P2 112.5(2)
C47 C46 C45 110.6(3)
C48 C47 C46 112.0(3)
C47 C48 C49 110.3(3)
C48 C49 C50 111.2(3)
C49 C50 C45 111.1(3)
C52 C51 C56 109.1(3)
C52 C51 P2 113.9(2)
C56 C51 P2 111.5(2)
C53 C52 C51 111.7(3)
C54 C53 C52 111.8(3)
C53 C54 C55 110.5(3)
C54 C55 C56 110.6(3)
C55 C56 C51 111.3(3)
C3 C2 C1 124(2)
C3 C2 Pd1 71.3(12)
C1 C2 Pd1 77.6(12)
C1A C2A C3A 119.8(15)
C1A C2A Pd1 67.9(10)
C3A C2A Pd1 72.3(8)
C2A C1A Pd1 73.9(10)
C2A C3A Pd1 69.9(7)
C31A C30A C29A 113.5(19)
C31A C30A Pd2 72.7(9)
C29A C30A Pd2 70.7(13)
C30A C29A Pd2 70.9(11)
C30A C31A Pd2 69.5(8)
F2A B1A F4A 108.3(18)
F2A B1A F3A 108.9(18)
F4A B1A F3A 113(2)
F2A B1A F1A 105.8(19)
F4A B1A F1A 109(2)
F3A B1A F1A 112(2)
F8 B2 F7 109.2(11)
F8 B2 F5 108.3(8)
F7 B2 F5 109.1(8)
F8 B2 F6 111.0(11)
F7 B2 F6 108.8(11)
F5 B2 F6 110.3(9)

loop_
_geom_bond_atom_site_label_1
_geom_bond_atom_site_label_2
_geom_bond_distance
Pd1 C4 2.034(3)
Pd1 C1A 2.07(2)
Pd1 C2A 2.149(7)
Pd1 C3A 2.181(17)
Pd1 C3 2.17(2)
Pd1 C2 2.180(9)
Pd1 C1 2.32(3)
Pd1 P1 2.3358(10)
P1 C11 1.853(3)
P1 C23 1.856(3)
P1 C17 1.869(3)
F1 B1 1.351(8)
N1 C4 1.355(4)
N1 C5 1.398(4)
N1 C7 1.467(4)
C1 C2 1.391(16)
B1 F3 1.348(8)
B1 F2 1.390(9)
B1 F4 1.400(7)
Pd2 C32 2.035(3)
Pd2 C29A 2.14(3)
Pd2 C30A 2.141(10)
Pd2 C30 2.163(6)
Pd2 C31A 2.182(19)
Pd2 C29 2.197(12)
Pd2 C31 2.220(10)
Pd2 P2 2.3277(10)
P2 C39 1.852(3)
P2 C51 1.853(3)
P2 C45 1.863(3)
N2 C4 1.350(4)
N2 C6 1.401(4)
N2 C10 1.462(4)
B2A F5A 1.377(15)
B2A F8A 1.379(17)
B2A F7A 1.381(16)
B2A F6A 1.385(16)
N3 C32 1.353(4)
N3 C33 1.393(4)
N3 C35 1.464(4)
C3 C2 1.371(16)
N4 C32 1.354(4)
N4 C34 1.394(4)
N4 C38 1.462(4)
F5 B2 1.375(10)
C5 C6 1.340(4)
C5 C8 1.491(5)
F6 B2 1.380(12)
C6 C9 1.495(4)
F7 B2 1.368(10)
F8 B2 1.367(12)
C11 C12 1.538(4)
C11 C16 1.540(4)
C12 C13 1.519(5)
C13 C14 1.518(5)
C14 C15 1.513(5)
C15 C16 1.525(5)
C17 C18 1.532(4)
C17 C22 1.544(4)
C18 C19 1.531(4)
C19 C20 1.519(5)
C20 C21 1.522(4)
C21 C22 1.527(4)
C23 C24 1.531(4)
C23 C28 1.538(4)
C24 C25 1.523(4)
C25 C26 1.511(5)
C26 C27 1.513(5)
C27 C28 1.533(5)
C29 C30 1.403(11)
C30 C31 1.426(10)
C33 C34 1.356(5)
C33 C36 1.495(4)
C34 C37 1.487(5)
C39 C44 1.524(4)
C39 C40 1.529(5)
C40 C41 1.533(5)
C41 C42 1.523(6)
C42 C43 1.499(6)
C43 C44 1.530(5)
C45 C50 1.536(4)
C45 C46 1.538(4)
C46 C47 1.524(4)
C47 C48 1.513(5)
C48 C49 1.524(5)
C49 C50 1.534(4)
C51 C52 1.536(4)
C51 C56 1.537(4)
C52 C53 1.529(4)
C53 C54 1.516(5)
C54 C55 1.520(5)
C55 C56 1.523(4)
C2A C1A 1.384(15)
C2A C3A 1.405(15)
C30A C31A 1.401(16)
C30A C29A 1.405(17)
F2A B1A 1.369(18)
F3A B1A 1.387(18)
F4A B1A 1.373(18)
F1A B1A 1.387(18)
